data_1554732
loop_
_publ_author_name
'Sun, Jing'
'Jiang, Wang'
'Yan, Chao-Guo'

_publ_section_title
;
 Convenient construction of dibenzo[b,d]furanes and
 2,6-diaryl-4-(2-hydroxyphenyl)pyridines via domino reaction of pyridinium
 ylides with 2-aryl-3-nitrochromenes
;
_journal_issue 9
_journal_name_full 'Organic Chemistry Frontiers'
_journal_page_first 1428
_journal_paper_doi 10.1039/C9QO00079H
_journal_volume 6
_journal_year 2019
_chemical_formula_moiety 'C32 H21 Br O2'
_chemical_formula_sum 'C32 H21 Br O2'
_chemical_formula_weight 517.40
_space_group_crystal_system monoclinic
_space_group_IT_number 14
_space_group_name_Hall '-P 2ybc'
_space_group_name_H-M_alt 'P 1 21/c 1'
_atom_sites_solution_hydrogens geom
_audit_creation_method SHELXL-2014/7
_audit_update_record
;
2019-01-17 deposited with the CCDC.	2019-03-05 downloaded from the CCDC.
;
_cell_angle_alpha 90
_cell_angle_beta 114.940(3)
_cell_angle_gamma 90
_cell_formula_units_Z 4
_cell_length_a 10.6020(12)
_cell_length_b 20.505(2)
_cell_length_c 12.2951(13)
_cell_measurement_reflns_used 7477
_cell_measurement_temperature 296(2)
_cell_measurement_theta_max 26.40
_cell_measurement_theta_min 2.34
_cell_volume 2423.6(4)
_computing_cell_refinement 'Bruker SAINT'
_computing_data_collection 'Bruker APEX2'
_computing_data_reduction 'Bruker SAINT'
_computing_molecular_graphics 'Bruker SHELXTL'
_computing_publication_material 'Bruker SHELXTL'
_computing_structure_refinement 'SHELXL-2014/7 (Sheldrick, 2014)'
_computing_structure_solution 'SHELXS-97 (Sheldrick 2008)'
_diffrn_ambient_temperature 296(2)
_diffrn_measured_fraction_theta_full 0.992
_diffrn_measured_fraction_theta_max 0.984
_diffrn_measurement_device_type 'CCD area detector'
_diffrn_measurement_method 'phi and omega scans'
_diffrn_radiation_source 'fine-focus sealed tube'
_diffrn_radiation_type MoK\a
_diffrn_radiation_wavelength 0.71073
_diffrn_reflns_av_R_equivalents 0.0396
_diffrn_reflns_av_unetI/netI 0.0487
_diffrn_reflns_Laue_measured_fraction_full 0.992
_diffrn_reflns_Laue_measured_fraction_max 0.984
_diffrn_reflns_limit_h_max 11
_diffrn_reflns_limit_h_min -13
_diffrn_reflns_limit_k_max 20
_diffrn_reflns_limit_k_min -26
_diffrn_reflns_limit_l_max 15
_diffrn_reflns_limit_l_min -15
_diffrn_reflns_number 21244
_diffrn_reflns_point_group_measured_fraction_full 0.992
_diffrn_reflns_point_group_measured_fraction_max 0.984
_diffrn_reflns_theta_full 25.242
_diffrn_reflns_theta_max 27.554
_diffrn_reflns_theta_min 2.118
_exptl_absorpt_coefficient_mu 1.724
_exptl_absorpt_correction_T_max 0.708
_exptl_absorpt_correction_T_min 0.668
_exptl_absorpt_correction_type multi-scan
_exptl_absorpt_process_details sadabs
_exptl_crystal_colour yellow
_exptl_crystal_density_diffrn 1.418
_exptl_crystal_description block
_exptl_crystal_F_000 1056
_exptl_crystal_size_max 0.240
_exptl_crystal_size_mid 0.220
_exptl_crystal_size_min 0.200
_refine_diff_density_max 0.578
_refine_diff_density_min -0.575
_refine_diff_density_rms 0.051
_refine_ls_extinction_method none
_refine_ls_goodness_of_fit_ref 1.026
_refine_ls_hydrogen_treatment constr
_refine_ls_matrix_type full
_refine_ls_number_parameters 317
_refine_ls_number_reflns 5493
_refine_ls_number_restraints 0
_refine_ls_restrained_S_all 1.026
_refine_ls_R_factor_all 0.0894
_refine_ls_R_factor_gt 0.0454
_refine_ls_shift/su_max 0.002
_refine_ls_shift/su_mean 0.000
_refine_ls_structure_factor_coef Fsqd
_refine_ls_weighting_details 'w=1/[\s^2^(Fo^2^)+(0.0437P)^2^+0.9174P] where P=(Fo^2^+2Fc^2^)/3'
_refine_ls_weighting_scheme calc
_refine_ls_wR_factor_gt 0.0939
_refine_ls_wR_factor_ref 0.1076
_reflns_Friedel_coverage 0.000
_reflns_number_gt 3503
_reflns_number_total 5493
_reflns_threshold_expression 'I > 2\s(I)'
_cod_data_source_file c9qo00079h2.cif
_cod_data_source_block 3l
_cod_original_sg_symbol_H-M 'P 21/c'
_cod_database_code 1554732
_shelx_shelxl_version_number 2014/7
_shelx_space_group_comment
; 
The symmetry employed for this shelxl refinement is uniquely defined 
by the following loop, which should always be used as a source of 
symmetry information in preference to the above space-group names. 
They are only intended as comments. 
;
_shelx_estimated_absorpt_t_min 0.682
_shelx_estimated_absorpt_t_max 0.724

loop_
_space_group_symop_operation_xyz
'x, y, z'
'-x, y+1/2, -z+1/2'
'-x, -y, -z'
'x, -y-1/2, z-1/2'

loop_
_atom_site_label
_atom_site_type_symbol
_atom_site_fract_x
_atom_site_fract_y
_atom_site_fract_z
_atom_site_U_iso_or_equiv
_atom_site_adp_type
_atom_site_occupancy
_atom_site_site_symmetry_order
_atom_site_calc_flag
_atom_site_refinement_flags_posn
_atom_site_refinement_flags_adp
Br1 Br 0.03470(3) 0.57471(2) 0.63588(3) 0.06849(14) Uani 1 1 d . .
C1 C 0.5107(3) 0.58344(11) 0.4698(2) 0.0426(6) Uani 1 1 d . .
C2 C 0.6383(3) 0.55506(13) 0.4968(3) 0.0508(7) Uani 1 1 d . .
H2 H 0.7010 0.5464 0.5754 0.061 Uiso 1 1 calc R U
C3 C 0.6677(3) 0.54024(13) 0.4004(3) 0.0557(7) Uani 1 1 d . .
H3 H 0.7525 0.5208 0.4148 0.067 Uiso 1 1 calc R U
C4 C 0.5752(3) 0.55329(12) 0.2826(3) 0.0508(7) Uani 1 1 d . .
C5 C 0.6107(4) 0.53433(16) 0.1790(3) 0.0724(9) Uani 1 1 d . .
H5A H 0.5762 0.4913 0.1518 0.109 Uiso 1 1 calc R U
H5B H 0.7098 0.5350 0.2055 0.109 Uiso 1 1 calc R U
H5C H 0.5685 0.5648 0.1143 0.109 Uiso 1 1 calc R U
C6 C 0.4497(3) 0.58310(11) 0.2590(2) 0.0465(6) Uani 1 1 d . .
H6 H 0.3886 0.5930 0.1805 0.056 Uiso 1 1 calc R U
C7 C 0.4149(3) 0.59841(11) 0.3540(2) 0.0402(6) Uani 1 1 d . .
C8 C 0.2949(2) 0.62661(11) 0.3660(2) 0.0387(5) Uani 1 1 d . .
C9 C 0.3300(2) 0.62483(11) 0.4891(2) 0.0396(5) Uani 1 1 d . .
C10 C 0.2414(3) 0.64570(11) 0.5392(2) 0.0408(6) Uani 1 1 d . .
C11 C 0.2818(3) 0.64682(12) 0.6705(2) 0.0453(6) Uani 1 1 d . .
C12 C 0.4072(4) 0.67540(18) 0.7461(3) 0.0780(10) Uani 1 1 d . .
H12 H 0.4681 0.6893 0.7143 0.094 Uiso 1 1 calc R U
C13 C 0.4436(4) 0.6836(2) 0.8665(3) 0.1006(14) Uani 1 1 d . .
H13 H 0.5286 0.7025 0.9151 0.121 Uiso 1 1 calc R U
C14 C 0.3555(4) 0.6642(2) 0.9145(3) 0.0849(11) Uani 1 1 d . .
H14 H 0.3783 0.6721 0.9951 0.102 Uiso 1 1 calc R U
C15 C 0.2338(3) 0.63336(16) 0.8455(3) 0.0639(8) Uani 1 1 d . .
H15 H 0.1752 0.6189 0.8794 0.077 Uiso 1 1 calc R U
C16 C 0.1980(3) 0.62366(12) 0.7242(2) 0.0463(6) Uani 1 1 d . .
C17 C 0.1142(3) 0.66999(12) 0.4576(2) 0.0446(6) Uani 1 1 d . .
H17 H 0.0524 0.6854 0.4873 0.053 Uiso 1 1 calc R U
C18 C 0.0733(3) 0.67271(11) 0.3339(2) 0.0404(6) Uani 1 1 d . .
C19 C -0.0646(3) 0.70242(11) 0.2591(2) 0.0408(6) Uani 1 1 d . .
C20 C -0.1811(3) 0.68537(12) 0.2774(2) 0.0502(6) Uani 1 1 d . .
H20 H -0.1734 0.6538 0.3341 0.060 Uiso 1 1 calc R U
C21 C -0.3085(3) 0.71481(13) 0.2121(3) 0.0590(7) Uani 1 1 d . .
H21 H -0.3853 0.7032 0.2260 0.071 Uiso 1 1 calc R U
C22 C -0.3219(3) 0.76108(13) 0.1271(3) 0.0591(8) Uani 1 1 d . .
H22 H -0.4077 0.7806 0.0830 0.071 Uiso 1 1 calc R U
C23 C -0.2077(3) 0.77842(13) 0.1076(2) 0.0575(7) Uani 1 1 d . .
H23 H -0.2168 0.8095 0.0497 0.069 Uiso 1 1 calc R U
C24 C -0.0795(3) 0.75007(12) 0.1733(2) 0.0481(6) Uani 1 1 d . .
H24 H -0.0028 0.7628 0.1603 0.058 Uiso 1 1 calc R U
C25 C 0.1649(3) 0.65018(11) 0.2864(2) 0.0394(6) Uani 1 1 d . .
C26 C 0.1284(3) 0.65239(11) 0.1537(2) 0.0432(6) Uani 1 1 d . .
C27 C 0.0013(3) 0.61933(11) 0.0667(2) 0.0403(6) Uani 1 1 d . .
C28 C -0.0578(3) 0.56654(12) 0.0985(2) 0.0525(7) Uani 1 1 d . .
H28 H -0.0198 0.5519 0.1774 0.063 Uiso 1 1 calc R U
C29 C -0.1725(4) 0.53574(14) 0.0137(3) 0.0686(9) Uani 1 1 d . .
H29 H -0.2101 0.4997 0.0354 0.082 Uiso 1 1 calc R U
C30 C -0.2319(4) 0.55776(17) -0.1026(3) 0.0770(9) Uani 1 1 d . .
H30 H -0.3102 0.5372 -0.1593 0.092 Uiso 1 1 calc R U
C31 C -0.1747(4) 0.61035(16) -0.1345(3) 0.0735(9) Uani 1 1 d . .
H31 H -0.2149 0.6256 -0.2130 0.088 Uiso 1 1 calc R U
C32 C -0.0589(3) 0.64047(13) -0.0514(2) 0.0533(7) Uani 1 1 d . .
H32 H -0.0201 0.6755 -0.0745 0.064 Uiso 1 1 calc R U
O1 O 0.46108(17) 0.59974(8) 0.55440(14) 0.0452(4) Uani 1 1 d . .
O2 O 0.2063(2) 0.68054(10) 0.11923(17) 0.0654(5) Uani 1 1 d . .

loop_
_atom_site_aniso_label
_atom_site_aniso_U_11
_atom_site_aniso_U_22
_atom_site_aniso_U_33
_atom_site_aniso_U_23
_atom_site_aniso_U_13
_atom_site_aniso_U_12
Br1 0.04800(19) 0.0878(2) 0.0761(3) 0.01016(17) 0.03238(17) -0.00619(15)
C1 0.0436(14) 0.0453(14) 0.0446(16) -0.0093(11) 0.0241(13) -0.0122(11)
C2 0.0396(15) 0.0565(16) 0.0535(18) -0.0061(13) 0.0167(14) -0.0095(12)
C3 0.0463(16) 0.0534(16) 0.076(2) -0.0097(14) 0.0337(17) -0.0049(12)
C4 0.0583(17) 0.0474(15) 0.060(2) -0.0105(13) 0.0372(16) -0.0076(12)
C5 0.084(2) 0.075(2) 0.081(2) -0.0110(17) 0.056(2) 0.0081(17)
C6 0.0551(16) 0.0467(14) 0.0473(16) -0.0049(11) 0.0310(14) -0.0060(12)
C7 0.0442(14) 0.0406(13) 0.0412(15) -0.0050(11) 0.0231(13) -0.0088(11)
C8 0.0448(14) 0.0420(13) 0.0364(14) -0.0040(10) 0.0241(12) -0.0070(10)
C9 0.0405(14) 0.0450(14) 0.0337(14) -0.0035(10) 0.0159(12) -0.0076(10)
C10 0.0462(15) 0.0485(14) 0.0306(14) -0.0035(11) 0.0192(12) -0.0085(11)
C11 0.0501(15) 0.0578(16) 0.0319(14) -0.0025(11) 0.0210(13) -0.0030(12)
C12 0.078(2) 0.120(3) 0.0447(19) -0.0276(18) 0.0337(17) -0.042(2)
C13 0.093(3) 0.158(4) 0.049(2) -0.038(2) 0.028(2) -0.049(3)
C14 0.093(3) 0.127(3) 0.0335(18) -0.0109(19) 0.026(2) 0.000(2)
C15 0.073(2) 0.088(2) 0.0459(18) 0.0145(16) 0.0392(17) 0.0174(17)
C16 0.0434(14) 0.0583(16) 0.0410(15) 0.0074(12) 0.0215(13) 0.0108(12)
C17 0.0534(16) 0.0503(15) 0.0373(15) -0.0026(11) 0.0262(13) 0.0000(12)
C18 0.0470(15) 0.0428(13) 0.0361(14) 0.0010(10) 0.0219(12) -0.0006(10)
C19 0.0554(16) 0.0391(13) 0.0324(14) -0.0039(10) 0.0230(12) 0.0013(11)
C20 0.0571(17) 0.0488(15) 0.0506(17) 0.0038(12) 0.0285(15) 0.0032(12)
C21 0.0550(18) 0.0576(17) 0.069(2) -0.0053(15) 0.0301(16) 0.0021(14)
C22 0.0618(19) 0.0531(17) 0.0541(19) -0.0069(14) 0.0163(16) 0.0150(14)
C23 0.081(2) 0.0464(16) 0.0457(17) 0.0047(12) 0.0275(16) 0.0150(14)
C24 0.0633(18) 0.0425(14) 0.0456(16) -0.0002(12) 0.0300(14) 0.0031(12)
C25 0.0481(15) 0.0408(13) 0.0343(14) 0.0001(10) 0.0220(12) -0.0044(11)
C26 0.0563(16) 0.0444(14) 0.0384(15) 0.0056(11) 0.0293(13) 0.0061(11)
C27 0.0562(16) 0.0398(13) 0.0313(14) 0.0024(10) 0.0246(13) 0.0076(11)
C28 0.077(2) 0.0513(16) 0.0395(16) -0.0006(12) 0.0352(15) -0.0059(14)
C29 0.096(2) 0.0570(18) 0.068(2) -0.0094(16) 0.048(2) -0.0206(17)
C30 0.083(2) 0.084(2) 0.060(2) -0.0188(18) 0.027(2) -0.0186(18)
C31 0.088(2) 0.077(2) 0.0414(18) 0.0016(16) 0.0138(18) -0.0016(19)
C32 0.074(2) 0.0475(15) 0.0408(17) 0.0051(12) 0.0262(16) 0.0007(13)
O1 0.0429(10) 0.0563(10) 0.0383(10) -0.0055(8) 0.0189(8) -0.0078(8)
O2 0.0717(13) 0.0855(14) 0.0520(12) 0.0059(10) 0.0389(11) -0.0144(11)

loop_
_atom_type_symbol
_atom_type_description
_atom_type_scat_dispersion_real
_atom_type_scat_dispersion_imag
_atom_type_scat_source
C C 0.0033 0.0016 'International Tables Vol C Tables 4.2.6.8 and 6.1.1.4'
H H 0.0000 0.0000 'International Tables Vol C Tables 4.2.6.8 and 6.1.1.4'
O O 0.0106 0.0060 'International Tables Vol C Tables 4.2.6.8 and 6.1.1.4'
Br Br -0.2901 2.4595 'International Tables Vol C Tables 4.2.6.8 and 6.1.1.4'

loop_
_geom_angle_atom_site_label_1
_geom_angle_atom_site_label_2
_geom_angle_atom_site_label_3
_geom_angle
C2 C1 O1 124.4(2)
C2 C1 C7 123.9(2)
O1 C1 C7 111.7(2)
C1 C2 C3 116.1(3)
C1 C2 H2 121.9
C3 C2 H2 121.9
C2 C3 C4 122.5(3)
C2 C3 H3 118.8
C4 C3 H3 118.8
C6 C4 C3 119.9(2)
C6 C4 C5 119.6(3)
C3 C4 C5 120.5(3)
C4 C5 H5A 109.5
C4 C5 H5B 109.5
H5A C5 H5B 109.5
C4 C5 H5C 109.5
H5A C5 H5C 109.5
H5B C5 H5C 109.5
C4 C6 C7 119.6(3)
C4 C6 H6 120.2
C7 C6 H6 120.2
C1 C7 C6 118.0(2)
C1 C7 C8 105.9(2)
C6 C7 C8 136.1(2)
C25 C8 C9 120.1(2)
C25 C8 C7 135.2(2)
C9 C8 C7 104.7(2)
O1 C9 C10 124.1(2)
O1 C9 C8 112.51(19)
C10 C9 C8 123.4(2)
C17 C10 C9 114.9(2)
C17 C10 C11 121.8(2)
C9 C10 C11 123.2(2)
C12 C11 C16 116.6(2)
C12 C11 C10 119.3(2)
C16 C11 C10 124.0(2)
C13 C12 C11 121.8(3)
C13 C12 H12 119.1
C11 C12 H12 119.1
C14 C13 C12 120.0(3)
C14 C13 H13 120.0
C12 C13 H13 120.0
C13 C14 C15 120.6(3)
C13 C14 H14 119.7
C15 C14 H14 119.7
C14 C15 C16 119.5(3)
C14 C15 H15 120.3
C16 C15 H15 120.3
C15 C16 C11 121.3(3)
C15 C16 Br1 117.4(2)
C11 C16 Br1 121.23(19)
C10 C17 C18 124.2(2)
C10 C17 H17 117.9
C18 C17 H17 117.9
C17 C18 C25 119.2(2)
C17 C18 C19 117.5(2)
C25 C18 C19 123.2(2)
C20 C19 C24 118.2(2)
C20 C19 C18 120.3(2)
C24 C19 C18 121.4(2)
C21 C20 C19 120.8(2)
C21 C20 H20 119.6
C19 C20 H20 119.6
C22 C21 C20 120.3(3)
C22 C21 H21 119.9
C20 C21 H21 119.9
C21 C22 C23 119.6(3)
C21 C22 H22 120.2
C23 C22 H22 120.2
C22 C23 C24 120.7(3)
C22 C23 H23 119.7
C24 C23 H23 119.7
C23 C24 C19 120.4(2)
C23 C24 H24 119.8
C19 C24 H24 119.8
C8 C25 C18 118.2(2)
C8 C25 C26 119.7(2)
C18 C25 C26 122.1(2)
O2 C26 C27 120.5(2)
O2 C26 C25 119.1(2)
C27 C26 C25 120.4(2)
C32 C27 C28 118.4(2)
C32 C27 C26 119.3(2)
C28 C27 C26 122.3(2)
C29 C28 C27 120.3(3)
C29 C28 H28 119.8
C27 C28 H28 119.8
C30 C29 C28 120.6(3)
C30 C29 H29 119.7
C28 C29 H29 119.7
C31 C30 C29 119.4(3)
C31 C30 H30 120.3
C29 C30 H30 120.3
C32 C31 C30 120.5(3)
C32 C31 H31 119.8
C30 C31 H31 119.8
C31 C32 C27 120.8(3)
C31 C32 H32 119.6
C27 C32 H32 119.6
C9 O1 C1 105.13(18)

loop_
_geom_bond_atom_site_label_1
_geom_bond_atom_site_label_2
_geom_bond_distance
Br1 C16 1.897(3)
C1 C2 1.379(4)
C1 O1 1.390(3)
C1 C7 1.391(4)
C2 C3 1.381(4)
C2 H2 0.9300
C3 C4 1.391(4)
C3 H3 0.9300
C4 C6 1.379(4)
C4 C5 1.523(4)
C5 H5A 0.9600
C5 H5B 0.9600
C5 H5C 0.9600
C6 C7 1.400(3)
C6 H6 0.9300
C7 C8 1.461(3)
C8 C25 1.397(3)
C8 C9 1.398(3)
C9 O1 1.378(3)
C9 C10 1.391(3)
C10 C17 1.390(3)
C10 C11 1.485(3)
C11 C12 1.390(4)
C11 C16 1.395(3)
C12 C13 1.373(4)
C12 H12 0.9300
C13 C14 1.358(5)
C13 H13 0.9300
C14 C15 1.365(5)
C14 H14 0.9300
C15 C16 1.389(4)
C15 H15 0.9300
C17 C18 1.396(3)
C17 H17 0.9300
C18 C25 1.406(3)
C18 C19 1.491(3)
C19 C20 1.390(3)
C19 C24 1.397(3)
C20 C21 1.385(4)
C20 H20 0.9300
C21 C22 1.374(4)
C21 H21 0.9300
C22 C23 1.377(4)
C22 H22 0.9300
C23 C24 1.382(4)
C23 H23 0.9300
C24 H24 0.9300
C25 C26 1.510(3)
C26 O2 1.221(3)
C26 C27 1.485(4)
C27 C32 1.387(3)
C27 C28 1.387(3)
C28 C29 1.377(4)
C28 H28 0.9300
C29 C30 1.374(5)
C29 H29 0.9300
C30 C31 1.373(5)
C30 H30 0.9300
C31 C32 1.369(4)
C31 H31 0.9300
C32 H32 0.9300
